data_7010665
loop_
_publ_author_name
'T. Rajendran'
'Bala Manimaran'
'Fang-Yuan Lee'
'Po-Jui Chen'
'Su-Ching Lin'
'Gene-Hsiang Lee'
'Shie-Ming Peng'
'Yu-Ju Chen'
'Kuang-Lieh Lu'

_publ_section_title
;
 Self-assembly of tetrametallic square [Re4(CO)12Br4(\m-pz)4] (pz =
 pyrazine) from [Re(CO)4Br(pz)]. A mechanistic approach
;
_journal_issue 22
_journal_name_full 'J. Chem. Soc., Dalton Trans.'
_journal_page_first 3346
_journal_page_last 3351
_journal_paper_doi 10.1039/b101992i
_journal_year 2001
_chemical_formula_sum 'C34 H28 Br4 N8 O14 Re4'
_chemical_formula_weight 1837.08
_chemical_name_systematic
; 
? 
;
_space_group_IT_number 88
_symmetry_cell_setting tetragonal
_symmetry_space_group_name_Hall '-I 4ad'
_symmetry_space_group_name_H-M 'I 41/a :2'
_atom_sites_solution_hydrogens geom
_atom_sites_solution_primary direct
_atom_sites_solution_secondary difmap
_audit_creation_method SHELXL-97
_cell_angle_alpha 90.00
_cell_angle_beta 90.00
_cell_angle_gamma 90.00
_cell_formula_units_Z 4
_cell_length_a 21.3363(5)
_cell_length_b 21.3363(5)
_cell_length_c 15.5207(6)
_cell_measurement_reflns_used all
_cell_measurement_temperature 200(1)
_cell_measurement_theta_max 27.50
_cell_measurement_theta_min 2.51
_cell_volume 7065.6(4)
_computing_cell_refinement DENZO-SMN
_computing_data_collection 'NONIUS KappaCCD'
_computing_data_reduction DENZO-SMN
_computing_molecular_graphics SHELXTL
_computing_publication_material SHELXTL
_computing_structure_refinement 'SHELXL-97 (Sheldrick, 1997)'
_computing_structure_solution 'SHELXS-97 (Sheldrick, 1990)'
_diffrn_ambient_temperature 200(1)
_diffrn_measured_fraction_theta_full 0.997
_diffrn_measured_fraction_theta_max 0.997
_diffrn_measurement_device_type 'NONIUS KappaCCD'
_diffrn_measurement_method 'phi and omega scans'
_diffrn_radiation_monochromator graphite
_diffrn_radiation_source 'fine-focus sealed tube'
_diffrn_radiation_type MoK\a
_diffrn_radiation_wavelength 0.71073
_diffrn_reflns_av_R_equivalents 0.0556
_diffrn_reflns_av_sigmaI/netI 0.0395
_diffrn_reflns_limit_h_max 27
_diffrn_reflns_limit_h_min -27
_diffrn_reflns_limit_k_max 27
_diffrn_reflns_limit_k_min -27
_diffrn_reflns_limit_l_max 20
_diffrn_reflns_limit_l_min -20
_diffrn_reflns_number 16937
_diffrn_reflns_theta_full 27.50
_diffrn_reflns_theta_max 27.50
_diffrn_reflns_theta_min 2.51
_diffrn_standards_decay_% 0
_exptl_absorpt_coefficient_mu 9.138
_exptl_absorpt_correction_T_max 0.228
_exptl_absorpt_correction_T_min 0.157
_exptl_absorpt_correction_type multi-scan
_exptl_crystal_colour orange-yellow
_exptl_crystal_density_diffrn 1.727
_exptl_crystal_density_meas ?
_exptl_crystal_density_method 'not measured'
_exptl_crystal_description block
_exptl_crystal_F_000 3360
_exptl_crystal_size_max 0.35
_exptl_crystal_size_mid 0.35
_exptl_crystal_size_min 0.25
_refine_diff_density_max 1.287
_refine_diff_density_min -1.685
_refine_diff_density_rms 0.191
_refine_ls_extinction_method none
_refine_ls_goodness_of_fit_ref 1.088
_refine_ls_hydrogen_treatment mixed
_refine_ls_matrix_type full
_refine_ls_number_parameters 162
_refine_ls_number_reflns 4030
_refine_ls_number_restraints 6
_refine_ls_restrained_S_all 1.092
_refine_ls_R_factor_all 0.0713
_refine_ls_R_factor_gt 0.0483
_refine_ls_shift/su_max 0.000
_refine_ls_shift/su_mean 0.000
_refine_ls_structure_factor_coef Fsqd
_refine_ls_weighting_details 'calc w=1/[\s^2^(Fo^2^)+(0.0931P)^2^+42.4831P] where P=(Fo^2^+2Fc^2^)/3'
_refine_ls_weighting_scheme calc
_refine_ls_wR_factor_gt 0.1404
_refine_ls_wR_factor_ref 0.1674
_reflns_number_gt 2965
_reflns_number_total 4030
_reflns_threshold_expression >2sigma(I)
_cod_data_source_file b101992i.txt
_cod_data_source_block ic8222
_cod_depositor_comments
;
The following automatic conversions were performed:
'_symmetry_cell_setting' value 'Tetragonal' changed to 'tetragonal'
according to '/home/saulius/struct/CIF-dictionaries/cif_core.dic'
dictionary named 'cif_core.dic' version 2.4.1 from 2010-06-29.

Automatic conversion script
Id: cif_fix_enum 1527 2010-12-29 10:47:43Z saulius 

The following automatic conversions were performed:

'_exptl_crystal_density_meas' value 'not_measured' was changed to '?'
- the value is perceived as not measured.

Automatic conversion script
Id: cif_fix_values 3008 2015-01-20 13:52:24Z robertas 
;
_cod_original_sg_symbol_H-M I4(1)/a
_cod_database_code 7010665

loop_
_symmetry_equiv_pos_as_xyz
'x, y, z'
'-x+1/2, -y, z+1/2'
'-y+3/4, x+1/4, z+1/4'
'y+3/4, -x+3/4, z+3/4'
'x+1/2, y+1/2, z+1/2'
'-x+1, -y+1/2, z+1'
'-y+5/4, x+3/4, z+3/4'
'y+5/4, -x+5/4, z+5/4'
'-x, -y, -z'
'x-1/2, y, -z-1/2'
'y-3/4, -x-1/4, -z-1/4'
'-y-3/4, x-3/4, -z-3/4'
'-x+1/2, -y+1/2, -z+1/2'
'x, y+1/2, -z'
'y-1/4, -x+1/4, -z+1/4'
'-y-1/4, x-1/4, -z-1/4'

loop_
_atom_site_label
_atom_site_type_symbol
_atom_site_fract_x
_atom_site_fract_y
_atom_site_fract_z
_atom_site_U_iso_or_equiv
_atom_site_adp_type
_atom_site_occupancy
_atom_site_symmetry_multiplicity
_atom_site_calc_flag
_atom_site_refinement_flags
_atom_site_disorder_assembly
_atom_site_disorder_group
Re1 Re 0.286176(15) 0.854302(15) 0.11399(3) 0.04994(17) Uani 1 1 d D . .
Br1 Br 0.28680(11) 0.85066(14) 0.2801(2) 0.0602(5) Uani 0.67 1 d PD A 1
C3 C 0.2899(12) 0.8558(10) -0.0094(9) 0.053(5) Uani 0.67 1 d PD A 1
O3 O 0.2925(14) 0.8494(14) -0.0857(11) 0.111(10) Uani 0.67 1 d PD A 1
Br1' Br 0.2963(3) 0.8473(3) -0.0505(4) 0.0716(15) Uani 0.33 1 d PD A 2
C3' C 0.2738(17) 0.8568(15) 0.2389(12) 0.051(8) Uani 0.33 1 d PD A 2
O3' O 0.280(2) 0.857(2) 0.3090(17) 0.103(19) Uani 0.33 1 d PD A 2
N1 N 0.3843(3) 0.8846(3) 0.1250(5) 0.0429(15) Uani 1 1 d . A .
N2 N 0.5086(3) 0.9258(3) 0.1321(4) 0.0425(14) Uani 1 1 d . . .
C1 C 0.2004(5) 0.8251(5) 0.1081(7) 0.064(3) Uani 1 1 d . A .
C2 C 0.2573(5) 0.9412(5) 0.1106(9) 0.075(3) Uani 1 1 d . A .
C4 C 0.4030(4) 0.9246(4) 0.1823(6) 0.0498(19) Uani 1 1 d . . .
H4A H 0.3735 0.9396 0.2233 0.060 Uiso 1 1 calc R A .
C5 C 0.4638(4) 0.9465(4) 0.1865(6) 0.052(2) Uani 1 1 d . A .
H5A H 0.4744 0.9770 0.2287 0.063 Uiso 1 1 calc R . .
C6 C 0.4898(4) 0.8840(4) 0.0736(6) 0.0491(19) Uani 1 1 d . A .
H6A H 0.5193 0.8681 0.0334 0.059 Uiso 1 1 calc R . .
C7 C 0.4288(4) 0.8633(4) 0.0699(6) 0.0486(19) Uani 1 1 d . . .
H7A H 0.4175 0.8332 0.0276 0.058 Uiso 1 1 calc R A .
O1 O 0.1503(3) 0.8075(4) 0.1080(6) 0.081(3) Uani 1 1 d . . .
O2 O 0.2411(4) 0.9904(4) 0.1081(8) 0.105(3) Uani 1 1 d . . .
O4 O 0.5000 0.7500 -0.014(2) 0.222(13) Uiso 1 2 d S . .
C8 C 0.5000 0.7500 -0.103(3) 0.155(12) Uiso 1 2 d S . .
C9 C 0.5665(16) 0.7757(16) -0.136(2) 0.235(16) Uiso 1 1 d . . .
H9A H 0.5929 0.7859 -0.0859 0.352 Uiso 1 1 calc R . .
H9B H 0.5601 0.8134 -0.1705 0.352 Uiso 1 1 calc R . .
H9C H 0.5871 0.7435 -0.1705 0.352 Uiso 1 1 calc R . .

loop_
_atom_site_aniso_label
_atom_site_aniso_U_11
_atom_site_aniso_U_22
_atom_site_aniso_U_33
_atom_site_aniso_U_23
_atom_site_aniso_U_13
_atom_site_aniso_U_12
Re1 0.0367(2) 0.0413(2) 0.0718(3) 0.00668(15) 0.00554(14) 0.00232(12)
Br1 0.0590(11) 0.0549(12) 0.0666(15) -0.0022(12) 0.0214(11) -0.0017(8)
C3 0.058(11) 0.039(7) 0.062(13) -0.004(9) -0.018(11) 0.002(7)
O3 0.103(14) 0.15(2) 0.076(16) 0.011(13) -0.023(12) -0.022(12)
Br1' 0.062(2) 0.076(3) 0.076(5) 0.017(3) -0.007(4) -0.007(2)
C3' 0.063(19) 0.043(14) 0.048(18) 0.020(14) -0.008(16) 0.002(12)
O3' 0.15(4) 0.058(18) 0.10(4) -0.01(2) 0.05(3) 0.014(19)
N1 0.032(3) 0.035(3) 0.061(4) 0.009(3) 0.000(3) -0.004(2)
N2 0.037(3) 0.042(3) 0.049(4) 0.006(3) -0.002(3) 0.002(3)
C1 0.049(5) 0.058(6) 0.085(7) 0.001(5) 0.002(5) 0.008(4)
C2 0.046(5) 0.054(6) 0.124(10) 0.011(6) 0.012(6) 0.001(4)
C4 0.045(4) 0.049(4) 0.055(5) 0.001(4) 0.010(4) 0.005(4)
C5 0.052(5) 0.043(4) 0.062(5) -0.002(4) -0.002(4) -0.002(4)
C6 0.045(4) 0.044(4) 0.059(5) 0.001(4) 0.008(4) -0.002(3)
C7 0.038(4) 0.051(5) 0.057(5) -0.002(4) 0.004(3) -0.006(3)
O1 0.042(4) 0.070(5) 0.132(8) 0.005(5) 0.004(4) -0.013(3)
O2 0.072(5) 0.051(5) 0.193(11) 0.024(5) 0.013(6) 0.020(4)

loop_
_atom_type_symbol
_atom_type_description
_atom_type_scat_dispersion_real
_atom_type_scat_dispersion_imag
_atom_type_scat_source
C C 0.0033 0.0016 'International Tables Vol C Tables 4.2.6.8 and 6.1.1.4'
H H 0.0000 0.0000 'International Tables Vol C Tables 4.2.6.8 and 6.1.1.4'
N N 0.0061 0.0033 'International Tables Vol C Tables 4.2.6.8 and 6.1.1.4'
O O 0.0106 0.0060 'International Tables Vol C Tables 4.2.6.8 and 6.1.1.4'
Br Br -0.2901 2.4595 'International Tables Vol C Tables 4.2.6.8 and 6.1.1.4'
Re Re -1.0185 7.2310 'International Tables Vol C Tables 4.2.6.8 and 6.1.1.4'

loop_
_geom_angle_atom_site_label_1
_geom_angle_atom_site_label_2
_geom_angle_atom_site_label_3
_geom_angle
_geom_angle_site_symmetry_1
_geom_angle_site_symmetry_3
_geom_angle_publ_flag
C3 Re1 C1 89.9(8) . . ?
C3 Re1 C2 88.3(8) . . ?
C1 Re1 C2 90.3(4) . . ?
C3 Re1 C3' 174.1(13) . . ?
C1 Re1 C3' 85.9(11) . . ?
C2 Re1 C3' 87.6(10) . . ?
C3 Re1 N1 91.9(8) . . ?
C1 Re1 N1 177.6(4) . . ?
C2 Re1 N1 91.3(3) . . ?
C3' Re1 N1 92.5(11) . . ?
C3 Re1 N2 91.6(7) . 12_766 ?
C1 Re1 N2 92.9(3) . 12_766 ?
C2 Re1 N2 176.7(3) . 12_766 ?
C3' Re1 N2 92.8(9) . 12_766 ?
N1 Re1 N2 85.4(2) . 12_766 ?
C3 Re1 Br1' 4.9(7) . . ?
C1 Re1 Br1' 90.8(4) . . ?
C2 Re1 Br1' 93.2(4) . . ?
C3' Re1 Br1' 176.6(11) . . ?
N1 Re1 Br1' 90.8(2) . . ?
N2 Re1 Br1' 86.7(2) 12_766 . ?
C3 Re1 Br1 177.2(8) . . ?
C1 Re1 Br1 92.4(3) . . ?
C2 Re1 Br1 93.3(4) . . ?
C3' Re1 Br1 8.7(10) . . ?
N1 Re1 Br1 85.77(19) . . ?
N2 Re1 Br1 86.73(19) 12_766 . ?
Br1' Re1 Br1 172.78(16) . . ?
O3 C3 Re1 172(3) . . ?
O3' C3' Re1 165(4) . . ?
C4 N1 C7 116.0(7) . . ?
C4 N1 Re1 122.7(6) . . ?
C7 N1 Re1 121.3(6) . . ?
C6 N2 C5 115.6(7) . . ?
C6 N2 Re1 123.0(6) . 15_565 ?
C5 N2 Re1 121.3(6) . 15_565 ?
O1 C1 Re1 177.3(11) . . ?
O2 C2 Re1 179.5(14) . . ?
N1 C4 C5 123.0(8) . . ?
N2 C5 C4 121.7(8) . . ?
N2 C6 C7 121.8(8) . . ?
N1 C7 C6 121.9(8) . . ?
O4 C8 C9 108.5(19) . 6_564 ?
O4 C8 C9 108.5(19) . . ?
C9 C8 C9 143(4) 6_564 . ?

loop_
_geom_bond_atom_site_label_1
_geom_bond_atom_site_label_2
_geom_bond_distance
_geom_bond_site_symmetry_2
_geom_bond_publ_flag
Re1 C3 1.918(15) . ?
Re1 C1 1.935(11) . ?
Re1 C2 1.954(11) . ?
Re1 C3' 1.957(18) . ?
Re1 N1 2.197(6) . ?
Re1 N2 2.198(7) 12_766 ?
Re1 Br1' 2.567(7) . ?
Re1 Br1 2.580(3) . ?
C3 O3 1.193(16) . ?
C3' O3' 1.096(19) . ?
N1 C4 1.297(11) . ?
N1 C7 1.356(11) . ?
N2 C6 1.335(11) . ?
N2 C5 1.349(11) . ?
N2 Re1 2.198(7) 15_565 ?
C1 O1 1.135(12) . ?
C2 O2 1.107(13) . ?
C4 C5 1.382(12) . ?
C6 C7 1.375(11) . ?
O4 C8 1.38(5) . ?
C8 C9 1.60(3) 6_564 ?
C8 C9 1.60(3) . ?
